data_7704530
loop_
_publ_author_name
'Burt, Liam K.'
'Hill, Anthony F.'

_publ_section_title
;
 Heterobimetallic \m<sub>2</sub>-carbido complexes of platinum and
 tungsten.
;
_journal_issue 24
_journal_name_full 'Dalton transactions (Cambridge, England : 2003)'
_journal_page_first 8143
_journal_page_last 8161
_journal_paper_doi 10.1039/d0dt01617a
_journal_volume 49
_journal_year 2020
_chemical_formula_moiety 'C41 H47 B N7 O2 P Pt S2 W'
_chemical_formula_sum 'C41 H47 B N7 O2 P Pt S2 W'
_chemical_formula_weight 1154.69
_space_group_crystal_system triclinic
_space_group_IT_number 2
_space_group_name_Hall '-P 1'
_space_group_name_H-M_alt 'P -1'
_atom_sites_solution_hydrogens mixed
_atom_sites_solution_primary dual
_audit_creation_date 2020-04-17
_audit_creation_method
;
Olex2 1.3
(compiled 2020.02.04 svn.rd84adfe8 for OlexSys, GUI svn.r6032)
;
_audit_update_record
;
2020-04-18 deposited with the CCDC.	2020-05-29 downloaded from the CCDC.
;
_cell_angle_alpha 76.4350(10)
_cell_angle_beta 89.1410(10)
_cell_angle_gamma 82.5190(10)
_cell_formula_units_Z 2
_cell_length_a 12.5263(2)
_cell_length_b 12.9390(2)
_cell_length_c 13.8769(2)
_cell_measurement_reflns_used 21718
_cell_measurement_temperature 150.00(10)
_cell_measurement_theta_max 73.5970
_cell_measurement_theta_min 4.8630
_cell_volume 2167.50(6)
_computing_cell_refinement 'CrysAlisPro 1.171.40.36a (Rigaku OD, 2018)'
_computing_data_collection 'CrysAlisPro 1.171.40.36a (Rigaku OD, 2018)'
_computing_data_reduction 'CrysAlisPro 1.171.40.36a (Rigaku OD, 2018)'
_computing_molecular_graphics 'Olex2 1.3 (Dolomanov et al., 2009)'
_computing_publication_material 'Olex2 1.3 (Dolomanov et al., 2009)'
_computing_structure_refinement 'SHELXL 2018/3 (Sheldrick, 2015)'
_computing_structure_solution 'ShelXT (Sheldrick, 2015)'
_diffrn_ambient_environment N~2~
_diffrn_ambient_temperature 150.00(10)
_diffrn_detector 'CCD plate'
_diffrn_detector_area_resol_mean 8.1297
_diffrn_detector_type EosS2
_diffrn_measured_fraction_theta_full 0.999
_diffrn_measured_fraction_theta_max 0.988
_diffrn_measurement_details
;
List of Runs (angles in degrees, time in seconds):

  # Type    Start    End  Width  t~exp~   \w     \q     \k     \f   Frames
#--------------------------------------------------------------------------
  1  \w     27.00  90.00   1.00    1.41    --   36.95-125.00 -30.00   63
  2  \w     20.00 104.00   1.00    1.41    --   36.95  57.00-120.00   84
  3  \w     18.00 106.00   1.00    1.41    --   36.95  38.00-150.00   88
  4  \w    -30.00  54.00   1.00    1.41    --   36.95 -57.00 -60.00   84
  5  \w    -21.00  64.00   1.00    1.41    --   36.95 -77.00  30.00   85
  6  \w     18.00 106.00   1.00    1.41    --   36.95  38.00 120.00   88
  7  \w      5.00  31.00   1.00    1.41    --   36.95  87.00 155.31   26
  8  \w     42.00 130.00   1.00    5.62    --  111.00 -38.00  30.00   88
  9  \w    103.00 178.00   1.00    5.62    --  111.00  77.00 -30.00   75
 10  \w     44.00 131.00   1.00    5.62    --  111.00 -64.00 -60.00   87
 11  \w     41.00 109.00   1.00    5.62    --  111.00-111.00  90.00   68
 12  \w     42.00 130.00   1.00    5.62    --  111.00 -38.00-120.00   88
 13  \w     92.00 178.00   1.00    5.62    --  111.00  38.00  30.00   86
 14  \w     94.00 178.00   1.00    5.62    --  111.00  52.00-139.00   84
 15  \w     41.00 109.00   1.00    5.62    --  111.00-111.00-150.00   68
 16  \w     44.00 131.00   1.00    5.62    --  111.00 -64.00-150.00   87
 17  \w     41.00 109.00   1.00    5.62    --  111.00-111.00 -60.00   68
 18  \w     43.00 138.00   1.00    5.62    --  111.00 -77.00  90.00   95
 19  \w     41.00 109.00   1.00    5.62    --  111.00-111.00   0.00   68
 20  \w     65.00 178.00   1.00    5.62    --  111.00  12.00 -30.00  113
 21  \w    -54.00  30.00   1.00    1.41    --  -36.95  57.00-120.00   84
 22  \w      8.00 108.00   1.00    1.41    --   36.95  19.00  30.00  100
 23  \w      3.00  29.00   1.00    1.41    --   36.95  90.00  57.77   26
 24  \w      4.00  30.00   1.00    1.41    --   36.95  89.00   8.83   26
 25  \w    -30.00  54.00   1.00    1.41    --   36.95 -57.00  90.00   84
 26  \w      7.00  36.00   1.00    1.41    --   36.95  82.00 -37.49   29
 27  \w     91.00 178.00   1.00    5.62    --  111.00  64.00-120.00   87
 28  \w     92.00 178.00   1.00    5.62    --  111.00  38.00-150.00   86
 29  \w     86.00 178.00   1.00    5.62    --  111.00  25.00   0.00   92
 30  \w     92.00 178.00   1.00    5.62    --  111.00  38.00  60.00   86
 31  \w     94.00 178.00   1.00    5.62    --  111.00  50.00 -60.00   84
 32  \w     92.00 178.00   1.00    5.62    --  111.00  38.00 120.00   86
 33  \w     91.00 178.00   1.00    5.62    --  111.00  64.00  60.00   87
 34  \w     94.00 178.00   1.00    5.62    --  111.00  50.00   0.00   84
 35  \w     91.00 178.00   1.00    5.62    --  111.00  64.00 -90.00   87
 36  \w     92.00 178.00   1.00    5.62    --  111.00  38.00-180.00   86
 37  \w     27.00  90.00   1.00    1.41    --   36.95-125.00-180.00   63
 38  \w     18.00 106.00   1.00    1.41    --   36.95  38.00  90.00   88
 39  \w      5.00  31.00   1.00    1.41    --   36.95  87.00 -94.35   26
 40  \w     15.00 104.00   1.00    1.41    --   36.95  68.00 -54.40   89
 41  \w     10.00  42.00   1.00    1.41    --   36.95  77.00-164.94   32
 42  \w      5.00  31.00   1.00    1.41    --   36.95  87.00  92.69   26
 43  \w     94.00 178.00   1.00    5.62    --  111.00  50.00-120.00   84
 44  \w     94.00 178.00   1.00    5.62    --  111.00  50.00-180.00   84
 45  \w     86.00 178.00   1.00    5.62    --  111.00  73.00 109.88   92
 46  \w     91.00 178.00   1.00    5.62    --  111.00  64.00 -60.00   87
 47  \w     92.00 178.00   1.00    5.62    --  111.00  38.00   0.00   86
 48  \w     94.00 178.00   1.00    5.62    --  111.00  50.00  30.00   84
 49  \w     94.00 178.00   1.00    5.62    --  111.00  50.00 150.00   84
;
_diffrn_measurement_device 'four-circle diffractometer'
_diffrn_measurement_device_type 'SuperNova, Dual, Cu at home/near, EosS2'
_diffrn_measurement_method '\w scans'
_diffrn_orient_matrix_type 'CrysAlisPro convention (1999,Acta A55,543-557)'
_diffrn_orient_matrix_UB_11 -0.0448117000
_diffrn_orient_matrix_UB_12 0.0809836000
_diffrn_orient_matrix_UB_13 0.0608351000
_diffrn_orient_matrix_UB_21 -0.1145649000
_diffrn_orient_matrix_UB_22 -0.0011832000
_diffrn_orient_matrix_UB_23 -0.0382206000
_diffrn_orient_matrix_UB_31 -0.0160396000
_diffrn_orient_matrix_UB_32 -0.0932785000
_diffrn_orient_matrix_UB_33 0.0887906000
_diffrn_radiation_monochromator mirror
_diffrn_radiation_probe x-ray
_diffrn_radiation_type 'Cu K\a'
_diffrn_radiation_wavelength 1.54184
_diffrn_reflns_av_R_equivalents 0.0382
_diffrn_reflns_av_unetI/netI 0.0299
_diffrn_reflns_Laue_measured_fraction_full 0.999
_diffrn_reflns_Laue_measured_fraction_max 0.988
_diffrn_reflns_limit_h_max 15
_diffrn_reflns_limit_h_min -15
_diffrn_reflns_limit_k_max 15
_diffrn_reflns_limit_k_min -16
_diffrn_reflns_limit_l_max 17
_diffrn_reflns_limit_l_min -17
_diffrn_reflns_number 39525
_diffrn_reflns_point_group_measured_fraction_full 0.999
_diffrn_reflns_point_group_measured_fraction_max 0.988
_diffrn_reflns_theta_full 67.684
_diffrn_reflns_theta_max 73.760
_diffrn_reflns_theta_min 3.544
_diffrn_source 'micro-focus sealed X-ray tube'
_diffrn_source_type 'SuperNova (Cu) X-ray Source'
_exptl_absorpt_coefficient_mu 12.373
_exptl_absorpt_correction_T_max 0.743
_exptl_absorpt_correction_T_min 0.315
_exptl_absorpt_correction_type analytical
_exptl_absorpt_process_details
;
CrysAlisPro 1.171.40.36a (Rigaku Oxford Diffraction, 2018)
Analytical numeric absorption correction using a multifaceted crystal
			model based on expressions derived by R.C. Clark & J.S. Reid.
(Clark, R. C. & Reid, J. S. (1995). Acta Cryst. A51, 887-897)
Empirical absorption correction using spherical harmonics,
 implemented in SCALE3 ABSPACK scaling algorithm.
;
_exptl_crystal_colour 'clear light yellow'
_exptl_crystal_density_diffrn 1.769
_exptl_crystal_description plate
_exptl_crystal_F_000 1124
_exptl_crystal_size_max 0.125
_exptl_crystal_size_mid 0.054
_exptl_crystal_size_min 0.026
_refine_diff_density_max 1.341
_refine_diff_density_min -0.998
_refine_diff_density_rms 0.127
_refine_ls_extinction_method none
_refine_ls_goodness_of_fit_ref 1.039
_refine_ls_hydrogen_treatment mixed
_refine_ls_matrix_type full
_refine_ls_number_parameters 517
_refine_ls_number_reflns 8662
_refine_ls_number_restraints 0
_refine_ls_restrained_S_all 1.039
_refine_ls_R_factor_all 0.0306
_refine_ls_R_factor_gt 0.0273
_refine_ls_shift/su_max 0.002
_refine_ls_shift/su_mean 0.000
_refine_ls_structure_factor_coef Fsqd
_refine_ls_weighting_details 'w=1/[\s^2^(Fo^2^)+(0.0468P)^2^+0.6870P] where P=(Fo^2^+2Fc^2^)/3'
_refine_ls_weighting_scheme calc
_refine_ls_wR_factor_gt 0.0682
_refine_ls_wR_factor_ref 0.0709
_reflns_Friedel_coverage 0.000
_reflns_number_gt 7905
_reflns_number_total 8662
_reflns_threshold_expression 'I > 2\s(I)'
_cod_data_source_file d0dt01617a2.cif
_cod_data_source_block 7
_cod_depositor_comments 'Adding full bibliography for 7704524--7704531.cif.'
_cod_database_code 7704530
_shelx_shelxl_version_number 2018/3
_chemical_oxdiff_formula 'C41 H47 B1 N7 O2 P1 Pt1 S2 W1'
_chemical_oxdiff_usercomment 'CH/MeOH vap diff, 5 degC'
_shelx_space_group_comment
;
The symmetry employed for this shelxl refinement is uniquely defined
by the following loop, which should always be used as a source of
symmetry information in preference to the above space-group names.
They are only intended as comments.
;
_reflns_odcompleteness_completeness 99.84
_reflns_odcompleteness_iscentric 1
_reflns_odcompleteness_theta 69.95
_olex2_refinement_description
;
1. Fixed Uiso
 At 1.2 times of:
  All C(H) groups, All C(H,H) groups
 At 1.5 times of:
  All C(H,H,H) groups
2.a Secondary CH2 refined with riding coordinates:
 C51(H51A,H51B), C53(H53A,H53B)
2.b Aromatic/amide H refined with riding coordinates:
 C6(H6), C11(H11), C16(H16), C21(H21), C22(H22), C23(H23), C24(H24), C25(H25),
 C31(H31), C32(H32), C33(H33), C34(H34), C35(H35), C41(H41), C42(H42), C43(H43),
  C44(H44), C45(H45)
2.c Idealised Me refined as rotating group:
 C4(H4A,H4B,H4C), C8(H8A,H8B,H8C), C9(H9A,H9B,H9C), C13(H13A,H13B,H13C),
 C14(H14A,H14B,H14C), C18(H18A,H18B,H18C), C52(H52A,H52B,H52C), C54(H54A,H54B,
 H54C)
;
_ins_header
;
TITL LB028_Rint016Faces in P-1 
REM P-1 (#2 in standard setting)
CELL 1.54184  12.526276  12.938982  13.876893  76.4350  89.1406  82.5192
ZERR    2.00   0.000207   0.000203   0.000218   0.0013   0.0013   0.0013
LATT  1
SFAC C H B N O P S W Pt
UNIT 82.00 94.00 2.00 14.00 4.00 2.00 4.00 2.00 2.00
TREF
HKLF 4
END
;
_olex2_submission_special_instructions 'No special instructions were received'
_oxdiff_exptl_absorpt_empirical_details
;
Empirical correction (ABSPACK) includes:
- Absorption correction using spherical harmonics
- Frame scaling
;
_oxdiff_exptl_absorpt_empirical_full_max 1.365
_oxdiff_exptl_absorpt_empirical_full_min 0.730

loop_
_space_group_symop_operation_xyz
'x, y, z'
'-x, -y, -z'

loop_
_atom_site_label
_atom_site_type_symbol
_atom_site_fract_x
_atom_site_fract_y
_atom_site_fract_z
_atom_site_U_iso_or_equiv
_atom_site_adp_type
_atom_site_occupancy
_atom_site_site_symmetry_order
_atom_site_calc_flag
_atom_site_refinement_flags_posn
_atom_site_refinement_flags_adp
_atom_site_refinement_flags_occupancy
_atom_site_disorder_assembly
_atom_site_disorder_group
Pt1 Pt 0.43562(2) 0.71313(2) 0.32403(2) 0.01700(5) Uani 1 1 d . . . . .
W1 W 0.15311(2) 0.85641(2) 0.27614(2) 0.01704(5) Uani 1 1 d . . . . .
S1 S 0.60723(6) 0.64853(7) 0.40844(6) 0.02553(17) Uani 1 1 d . . . . .
S2 S 0.45794(6) 0.83115(7) 0.42500(6) 0.02375(17) Uani 1 1 d . . . . .
P1 P 0.44821(6) 0.61260(6) 0.21018(6) 0.01818(15) Uani 1 1 d . . . . .
O1 O 0.2689(2) 1.0627(2) 0.2288(3) 0.0418(7) Uani 1 1 d . . . . .
O2 O 0.2024(2) 0.8633(3) 0.4947(2) 0.0400(7) Uani 1 1 d . . . . .
N1 N -0.0205(2) 0.9428(2) 0.2766(2) 0.0205(5) Uani 1 1 d . . . . .
N2 N -0.1034(2) 0.9021(2) 0.2420(2) 0.0203(5) Uani 1 1 d . . . . .
N3 N 0.0644(2) 0.7136(2) 0.3165(2) 0.0211(5) Uani 1 1 d . . . . .
N4 N -0.0274(2) 0.7077(2) 0.2662(2) 0.0207(5) Uani 1 1 d . . . . .
N5 N 0.0974(2) 0.8630(2) 0.1224(2) 0.0207(5) Uani 1 1 d . . . . .
N6 N -0.0016(2) 0.8347(2) 0.1053(2) 0.0204(5) Uani 1 1 d . . . . .
N7 N 0.6494(2) 0.7843(2) 0.5199(2) 0.0247(6) Uani 1 1 d . . . . .
C1 C 0.2908(3) 0.7841(3) 0.2848(2) 0.0217(6) Uani 1 1 d . . . . .
C2 C 0.2244(3) 0.9879(3) 0.2427(3) 0.0267(7) Uani 1 1 d . . . . .
C3 C 0.1816(3) 0.8604(3) 0.4147(3) 0.0256(7) Uani 1 1 d . . . . .
C4 C 0.0023(3) 1.0893(3) 0.3597(3) 0.0306(8) Uani 1 1 d . . . . .
H4A H 0.045754 1.044495 0.413724 0.046 Uiso 1 1 calc R U . . .
H4B H -0.044212 1.142875 0.383210 0.046 Uiso 1 1 calc R U . . .
H4C H 0.047975 1.123542 0.309302 0.046 Uiso 1 1 calc R U . . .
C5 C -0.0643(3) 1.0223(3) 0.3173(3) 0.0226(6) Uani 1 1 d . . . . .
C6 C -0.1774(3) 1.0310(3) 0.3105(3) 0.0252(7) Uani 1 1 d . . . . .
H6 H -0.227324 1.079033 0.333433 0.030 Uiso 1 1 calc R U . . .
C7 C -0.1986(3) 0.9533(3) 0.2626(3) 0.0228(6) Uani 1 1 d . . . . .
C8 C -0.3051(3) 0.9239(3) 0.2395(3) 0.0297(8) Uani 1 1 d . . . . .
H8A H -0.312317 0.931989 0.169277 0.045 Uiso 1 1 calc R U . . .
H8B H -0.361777 0.970002 0.261548 0.045 Uiso 1 1 calc R U . . .
H8C H -0.309787 0.850738 0.272902 0.045 Uiso 1 1 calc R U . . .
C9 C 0.1838(3) 0.5932(3) 0.4494(3) 0.0375(9) Uani 1 1 d . . . . .
H9A H 0.249065 0.589894 0.412489 0.056 Uiso 1 1 calc R U . . .
H9B H 0.180583 0.525367 0.495192 0.056 Uiso 1 1 calc R U . . .
H9C H 0.182546 0.648298 0.485373 0.056 Uiso 1 1 calc R U . . .
C10 C 0.0895(3) 0.6179(3) 0.3800(3) 0.0281(7) Uani 1 1 d . . . . .
C11 C 0.0142(3) 0.5507(3) 0.3696(3) 0.0330(8) Uani 1 1 d . . . . .
H11 H 0.013162 0.480117 0.404499 0.040 Uiso 1 1 calc R U . . .
C12 C -0.0582(3) 0.6094(3) 0.2975(3) 0.0276(7) Uani 1 1 d . . . . .
C13 C -0.1543(3) 0.5772(4) 0.2555(4) 0.0395(9) Uani 1 1 d . . . . .
H13A H -0.217001 0.625778 0.262707 0.059 Uiso 1 1 calc R U . . .
H13B H -0.164248 0.505722 0.290240 0.059 Uiso 1 1 calc R U . . .
H13C H -0.143376 0.579228 0.186469 0.059 Uiso 1 1 calc R U . . .
C14 C 0.2557(3) 0.9179(3) 0.0251(3) 0.0331(8) Uani 1 1 d . . . . .
H14A H 0.250730 0.992133 0.026773 0.050 Uiso 1 1 calc R U . . .
H14B H 0.285745 0.908340 -0.036743 0.050 Uiso 1 1 calc R U . . .
H14C H 0.301187 0.875342 0.078809 0.050 Uiso 1 1 calc R U . . .
C15 C 0.1468(3) 0.8838(3) 0.0351(3) 0.0256(7) Uani 1 1 d . . . . .
C16 C 0.0810(3) 0.8672(3) -0.0383(3) 0.0293(7) Uani 1 1 d . . . . .
H16 H 0.096575 0.875203 -0.105163 0.035 Uiso 1 1 calc R U . . .
C17 C -0.0119(3) 0.8365(3) 0.0079(3) 0.0277(7) Uani 1 1 d . . . . .
C18 C -0.1071(3) 0.8024(4) -0.0338(3) 0.0401(10) Uani 1 1 d . . . . .
H18A H -0.111816 0.728450 -0.003278 0.060 Uiso 1 1 calc R U . . .
H18B H -0.099297 0.810958 -0.104083 0.060 Uiso 1 1 calc R U . . .
H18C H -0.171459 0.845752 -0.020933 0.060 Uiso 1 1 calc R U . . .
C20 C 0.3363(3) 0.5473(3) 0.1806(2) 0.0228(6) Uani 1 1 d . . . . .
C21 C 0.2363(3) 0.6080(3) 0.1579(3) 0.0290(8) Uani 1 1 d . . . . .
H21 H 0.226634 0.679377 0.161925 0.035 Uiso 1 1 calc R U . . .
C22 C 0.1504(3) 0.5635(4) 0.1293(3) 0.0364(9) Uani 1 1 d . . . . .
H22 H 0.083803 0.605065 0.114036 0.044 Uiso 1 1 calc R U . . .
C23 C 0.1637(3) 0.4576(4) 0.1236(4) 0.0413(10) Uani 1 1 d . . . . .
H23 H 0.106162 0.427759 0.104505 0.050 Uiso 1 1 calc R U . . .
C24 C 0.2630(4) 0.3956(4) 0.1462(5) 0.0526(14) Uani 1 1 d . . . . .
H24 H 0.272026 0.324226 0.142305 0.063 Uiso 1 1 calc R U . . .
C25 C 0.3491(3) 0.4403(3) 0.1748(4) 0.0401(10) Uani 1 1 d . . . . .
H25 H 0.415517 0.398508 0.190212 0.048 Uiso 1 1 calc R U . . .
C30 C 0.5600(3) 0.5043(3) 0.2329(3) 0.0244(7) Uani 1 1 d . . . . .
C31 C 0.5716(3) 0.4353(3) 0.3271(3) 0.0307(8) Uani 1 1 d . . . . .
H31 H 0.525513 0.447191 0.377632 0.037 Uiso 1 1 calc R U . . .
C32 C 0.6529(3) 0.3482(3) 0.3445(4) 0.0383(9) Uani 1 1 d . . . . .
H32 H 0.660271 0.301445 0.406775 0.046 Uiso 1 1 calc R U . . .
C33 C 0.7226(3) 0.3307(3) 0.2704(4) 0.0416(11) Uani 1 1 d . . . . .
H33 H 0.776948 0.272824 0.283095 0.050 Uiso 1 1 calc R U . . .
C34 C 0.7116(3) 0.3996(3) 0.1768(4) 0.0394(10) Uani 1 1 d . . . . .
H34 H 0.758341 0.387587 0.126708 0.047 Uiso 1 1 calc R U . . .
C35 C 0.6302(3) 0.4869(3) 0.1578(3) 0.0289(8) Uani 1 1 d . . . . .
H35 H 0.622980 0.533228 0.095300 0.035 Uiso 1 1 calc R U . . .
C40 C 0.4788(3) 0.6987(3) 0.0921(2) 0.0215(6) Uani 1 1 d . . . . .
C41 C 0.4420(3) 0.6873(3) 0.0008(3) 0.0293(7) Uani 1 1 d . . . . .
H41 H 0.401472 0.632595 -0.001435 0.035 Uiso 1 1 calc R U . . .
C42 C 0.4663(3) 0.7580(3) -0.0865(3) 0.0336(8) Uani 1 1 d . . . . .
H42 H 0.441351 0.750322 -0.146865 0.040 Uiso 1 1 calc R U . . .
C43 C 0.5265(3) 0.8388(4) -0.0844(3) 0.0354(8) Uani 1 1 d . . . . .
H43 H 0.542728 0.885318 -0.143220 0.042 Uiso 1 1 calc R U . . .
C44 C 0.5630(4) 0.8508(4) 0.0051(3) 0.0419(10) Uani 1 1 d . . . . .
H44 H 0.603810 0.905512 0.006685 0.050 Uiso 1 1 calc R U . . .
C45 C 0.5389(3) 0.7810(4) 0.0935(3) 0.0354(9) Uani 1 1 d . . . . .
H45 H 0.563256 0.789865 0.153683 0.042 Uiso 1 1 calc R U . . .
C50 C 0.5822(3) 0.7587(3) 0.4604(2) 0.0220(6) Uani 1 1 d . . . . .
C51 C 0.7520(3) 0.7177(3) 0.5545(3) 0.0306(8) Uani 1 1 d . . . . .
H51A H 0.747167 0.644265 0.551798 0.037 Uiso 1 1 calc R U . . .
H51B H 0.765047 0.718572 0.623031 0.037 Uiso 1 1 calc R U . . .
C52 C 0.8458(3) 0.7569(4) 0.4925(3) 0.0388(9) Uani 1 1 d . . . . .
H52A H 0.835019 0.752743 0.425241 0.058 Uiso 1 1 calc R U . . .
H52B H 0.911408 0.712959 0.518677 0.058 Uiso 1 1 calc R U . . .
H52C H 0.850341 0.829967 0.494281 0.058 Uiso 1 1 calc R U . . .
C53 C 0.6222(3) 0.8822(3) 0.5582(3) 0.0277(7) Uani 1 1 d . . . . .
H53A H 0.584207 0.938577 0.506912 0.033 Uiso 1 1 calc R U . . .
H53B H 0.688107 0.906696 0.574657 0.033 Uiso 1 1 calc R U . . .
C54 C 0.5527(3) 0.8612(3) 0.6494(3) 0.0350(8) Uani 1 1 d . . . . .
H54A H 0.485552 0.841389 0.632253 0.053 Uiso 1 1 calc R U . . .
H54B H 0.539288 0.924955 0.674202 0.053 Uiso 1 1 calc R U . . .
H54C H 0.589356 0.804044 0.699556 0.053 Uiso 1 1 calc R U . . .
B1 B -0.0797(3) 0.8073(3) 0.1903(3) 0.0223(7) Uani 1 1 d . . . . .
H1 H -0.162(3) 0.789(3) 0.164(3) 0.023(10) Uiso 1 1 d . . . . .

loop_
_atom_site_aniso_label
_atom_site_aniso_U_11
_atom_site_aniso_U_22
_atom_site_aniso_U_33
_atom_site_aniso_U_23
_atom_site_aniso_U_13
_atom_site_aniso_U_12
Pt1 0.01601(7) 0.01996(8) 0.01700(8) -0.00724(5) -0.00108(5) -0.00411(5)
W1 0.01539(8) 0.01949(8) 0.01736(8) -0.00527(6) -0.00084(5) -0.00451(5)
S1 0.0215(3) 0.0269(4) 0.0307(4) -0.0136(3) -0.0068(3) 0.0007(3)
S2 0.0205(3) 0.0284(4) 0.0269(4) -0.0158(3) -0.0040(3) -0.0022(3)
P1 0.0192(3) 0.0193(4) 0.0185(4) -0.0080(3) -0.0012(3) -0.0048(3)
O1 0.0395(15) 0.0347(16) 0.0533(19) -0.0052(14) -0.0085(14) -0.0213(13)
O2 0.0366(14) 0.061(2) 0.0251(14) -0.0192(14) -0.0049(11) 0.0021(13)
N1 0.0198(12) 0.0222(14) 0.0211(13) -0.0077(11) -0.0005(10) -0.0032(10)
N2 0.0163(11) 0.0240(14) 0.0223(13) -0.0074(11) -0.0017(10) -0.0050(10)
N3 0.0202(12) 0.0214(14) 0.0217(13) -0.0027(11) -0.0019(10) -0.0061(10)
N4 0.0196(12) 0.0199(13) 0.0241(14) -0.0054(11) 0.0009(11) -0.0074(10)
N5 0.0214(12) 0.0232(14) 0.0181(13) -0.0051(11) 0.0007(10) -0.0053(10)
N6 0.0226(12) 0.0198(13) 0.0196(13) -0.0065(11) -0.0060(10) -0.0011(10)
N7 0.0230(13) 0.0295(16) 0.0243(14) -0.0109(12) -0.0033(11) -0.0044(11)
C1 0.0288(16) 0.0234(17) 0.0165(14) -0.0073(12) 0.0018(12) -0.0126(13)
C2 0.0236(15) 0.0313(19) 0.0263(17) -0.0072(14) -0.0031(13) -0.0063(14)
C3 0.0175(14) 0.0332(19) 0.0279(18) -0.0122(15) 0.0015(12) -0.0011(13)
C4 0.0274(16) 0.0329(19) 0.038(2) -0.0197(17) -0.0006(15) -0.0058(14)
C5 0.0239(15) 0.0212(16) 0.0238(16) -0.0077(13) 0.0002(12) -0.0024(12)
C6 0.0248(15) 0.0251(17) 0.0260(17) -0.0068(14) 0.0033(13) -0.0036(13)
C7 0.0206(15) 0.0247(16) 0.0217(16) -0.0038(13) -0.0005(12) -0.0012(12)
C8 0.0184(14) 0.035(2) 0.037(2) -0.0095(16) 0.0023(14) -0.0052(14)
C9 0.0349(19) 0.032(2) 0.037(2) 0.0120(17) -0.0056(17) -0.0077(16)
C10 0.0283(16) 0.0277(18) 0.0256(17) -0.0013(14) 0.0013(14) -0.0035(14)
C11 0.0372(19) 0.0217(17) 0.039(2) -0.0020(15) 0.0046(16) -0.0099(15)
C12 0.0300(16) 0.0242(17) 0.0317(18) -0.0081(15) 0.0053(14) -0.0126(14)
C13 0.037(2) 0.038(2) 0.050(3) -0.0138(19) 0.0028(18) -0.0236(17)
C14 0.0360(19) 0.0296(19) 0.032(2) -0.0022(16) 0.0122(16) -0.0077(16)
C15 0.0328(17) 0.0193(16) 0.0229(16) -0.0030(13) 0.0040(14) -0.0010(13)
C16 0.0413(19) 0.0266(18) 0.0172(15) -0.0025(13) -0.0011(14) 0.0015(15)
C17 0.0358(18) 0.0247(17) 0.0221(17) -0.0077(14) -0.0064(14) 0.0028(14)
C18 0.042(2) 0.050(3) 0.032(2) -0.0206(19) -0.0159(17) 0.0020(18)
C20 0.0278(15) 0.0216(16) 0.0215(15) -0.0071(13) 0.0024(13) -0.0083(13)
C21 0.0267(16) 0.0279(18) 0.039(2) -0.0213(16) -0.0055(15) -0.0018(14)
C22 0.0261(17) 0.040(2) 0.049(2) -0.025(2) -0.0064(16) 0.0014(16)
C23 0.0282(17) 0.043(2) 0.064(3) -0.028(2) -0.0073(18) -0.0137(17)
C24 0.038(2) 0.031(2) 0.095(4) -0.025(2) -0.020(2) -0.0064(18)
C25 0.0288(18) 0.0218(19) 0.072(3) -0.0170(19) -0.0150(19) 0.0013(15)
C30 0.0229(14) 0.0224(16) 0.0314(18) -0.0119(14) -0.0057(13) -0.0054(12)
C31 0.0321(17) 0.0239(18) 0.037(2) -0.0052(15) -0.0050(15) -0.0087(14)
C32 0.0336(18) 0.0230(18) 0.055(3) 0.0010(17) -0.0169(18) -0.0089(15)
C33 0.0283(18) 0.0206(18) 0.077(3) -0.014(2) -0.018(2) 0.0003(14)
C34 0.0255(16) 0.036(2) 0.064(3) -0.029(2) -0.0059(18) 0.0013(16)
C35 0.0233(15) 0.0300(19) 0.038(2) -0.0159(16) -0.0049(14) -0.0040(14)
C40 0.0221(14) 0.0234(16) 0.0200(16) -0.0066(13) 0.0012(12) -0.0039(12)
C41 0.0330(17) 0.0329(19) 0.0260(18) -0.0125(15) -0.0016(14) -0.0084(15)
C42 0.0391(19) 0.045(2) 0.0190(17) -0.0100(16) 0.0023(15) -0.0108(17)
C43 0.0355(19) 0.043(2) 0.0247(19) 0.0003(16) 0.0087(15) -0.0098(17)
C44 0.046(2) 0.052(3) 0.034(2) -0.0090(19) 0.0065(18) -0.033(2)
C45 0.041(2) 0.047(2) 0.0235(18) -0.0081(17) -0.0002(15) -0.0254(18)
C50 0.0242(15) 0.0247(16) 0.0183(15) -0.0063(13) 0.0006(12) -0.0058(13)
C51 0.0317(17) 0.034(2) 0.0273(18) -0.0092(15) -0.0078(14) -0.0039(15)
C52 0.0278(17) 0.046(2) 0.042(2) -0.0104(19) -0.0022(16) -0.0015(17)
C53 0.0302(16) 0.0286(18) 0.0292(18) -0.0138(15) -0.0047(14) -0.0082(14)
C54 0.042(2) 0.039(2) 0.0305(19) -0.0168(17) 0.0012(16) -0.0124(17)
B1 0.0235(16) 0.0220(18) 0.0231(18) -0.0084(15) -0.0045(14) -0.0032(14)

loop_
_atom_type_symbol
_atom_type_description
_atom_type_scat_dispersion_real
_atom_type_scat_dispersion_imag
_atom_type_scat_source
C C 0.0181 0.0091 'International Tables Vol C Tables 4.2.6.8 and 6.1.1.4'
H H 0.0000 0.0000 'International Tables Vol C Tables 4.2.6.8 and 6.1.1.4'
B B 0.0090 0.0039 'International Tables Vol C Tables 4.2.6.8 and 6.1.1.4'
N N 0.0311 0.0180 'International Tables Vol C Tables 4.2.6.8 and 6.1.1.4'
O O 0.0492 0.0322 'International Tables Vol C Tables 4.2.6.8 and 6.1.1.4'
P P 0.2955 0.4335 'International Tables Vol C Tables 4.2.6.8 and 6.1.1.4'
Pt Pt -4.5932 6.9264 'International Tables Vol C Tables 4.2.6.8 and 6.1.1.4'
S S 0.3331 0.5567 'International Tables Vol C Tables 4.2.6.8 and 6.1.1.4'
W W -5.4734 5.5774 'International Tables Vol C Tables 4.2.6.8 and 6.1.1.4'

loop_
_exptl_crystal_face_index_h
_exptl_crystal_face_index_k
_exptl_crystal_face_index_l
_exptl_crystal_face_perp_dist
0 5 -6 0.0245
0 -5 6 0.0300
-8 -2 -1 0.0657
8 2 1 0.0478
-1 -8 -5 0.0256
2 5 -5 0.0239
-2 -3 7 0.0268
1 7 7 0.0092
-1 -7 -7 0.0166

loop_
_geom_angle_atom_site_label_1
_geom_angle_atom_site_label_2
_geom_angle_atom_site_label_3
_geom_angle
_geom_angle_site_symmetry_1
_geom_angle_site_symmetry_3
_geom_angle_publ_flag
S2 Pt1 S1 74.05(3) . . ?
P1 Pt1 S1 99.49(3) . . ?
P1 Pt1 S2 167.00(3) . . ?
C1 Pt1 S1 164.77(9) . . ?
C1 Pt1 S2 91.60(9) . . ?
C1 Pt1 P1 95.57(9) . . ?
N3 W1 N1 80.61(10) . . ?
N5 W1 N1 79.00(10) . . ?
N5 W1 N3 83.72(10) . . ?
C1 W1 N1 176.17(12) . . ?
C1 W1 N3 97.87(12) . . ?
C1 W1 N5 104.38(12) . . ?
C1 W1 C2 85.19(14) . . ?
C1 W1 C3 83.76(13) . . ?
C2 W1 N1 96.27(12) . . ?
C2 W1 N3 176.71(12) . . ?
C2 W1 N5 96.73(12) . . ?
C3 W1 N1 92.85(11) . . ?
C3 W1 N3 94.74(13) . . ?
C3 W1 N5 171.85(11) . . ?
C3 W1 C2 84.35(15) . . ?
C50 S1 Pt1 85.61(11) . . ?
C50 S2 Pt1 88.13(11) . . ?
C20 P1 Pt1 122.45(11) . . ?
C30 P1 Pt1 113.91(10) . . ?
C30 P1 C20 103.04(15) . . ?
C40 P1 Pt1 107.45(10) . . ?
C40 P1 C20 103.94(15) . . ?
C40 P1 C30 104.29(16) . . ?
N2 N1 W1 119.51(19) . . ?
C5 N1 W1 132.8(2) . . ?
C5 N1 N2 107.0(3) . . ?
N1 N2 B1 120.1(3) . . ?
C7 N2 N1 110.3(3) . . ?
C7 N2 B1 129.6(3) . . ?
N4 N3 W1 121.7(2) . . ?
C10 N3 W1 131.3(2) . . ?
C10 N3 N4 106.7(3) . . ?
N3 N4 B1 119.3(3) . . ?
C12 N4 N3 109.9(3) . . ?
C12 N4 B1 130.8(3) . . ?
N6 N5 W1 120.9(2) . . ?
C15 N5 W1 131.8(2) . . ?
C15 N5 N6 107.1(3) . . ?
N5 N6 B1 120.5(3) . . ?
C17 N6 N5 109.2(3) . . ?
C17 N6 B1 130.3(3) . . ?
C50 N7 C51 122.9(3) . . ?
C50 N7 C53 120.4(3) . . ?
C51 N7 C53 116.7(3) . . ?
W1 C1 Pt1 167.07(19) . . ?
O1 C2 W1 175.9(3) . . ?
O2 C3 W1 177.3(3) . . ?
H4A C4 H4B 109.5 . . ?
H4A C4 H4C 109.5 . . ?
H4B C4 H4C 109.5 . . ?
C5 C4 H4A 109.5 . . ?
C5 C4 H4B 109.5 . . ?
C5 C4 H4C 109.5 . . ?
N1 C5 C4 122.5(3) . . ?
N1 C5 C6 109.3(3) . . ?
C6 C5 C4 128.2(3) . . ?
C5 C6 H6 127.2 . . ?
C7 C6 C5 105.7(3) . . ?
C7 C6 H6 127.2 . . ?
N2 C7 C6 107.7(3) . . ?
N2 C7 C8 123.6(3) . . ?
C6 C7 C8 128.6(3) . . ?
C7 C8 H8A 109.5 . . ?
C7 C8 H8B 109.5 . . ?
C7 C8 H8C 109.5 . . ?
H8A C8 H8B 109.5 . . ?
H8A C8 H8C 109.5 . . ?
H8B C8 H8C 109.5 . . ?
H9A C9 H9B 109.5 . . ?
H9A C9 H9C 109.5 . . ?
H9B C9 H9C 109.5 . . ?
C10 C9 H9A 109.5 . . ?
C10 C9 H9B 109.5 . . ?
C10 C9 H9C 109.5 . . ?
N3 C10 C9 122.9(3) . . ?
N3 C10 C11 109.3(3) . . ?
C11 C10 C9 127.8(4) . . ?
C10 C11 H11 126.8 . . ?
C12 C11 C10 106.5(3) . . ?
C12 C11 H11 126.8 . . ?
N4 C12 C11 107.7(3) . . ?
N4 C12 C13 122.7(4) . . ?
C11 C12 C13 129.6(4) . . ?
C12 C13 H13A 109.5 . . ?
C12 C13 H13B 109.5 . . ?
C12 C13 H13C 109.5 . . ?
H13A C13 H13B 109.5 . . ?
H13A C13 H13C 109.5 . . ?
H13B C13 H13C 109.5 . . ?
H14A C14 H14B 109.5 . . ?
H14A C14 H14C 109.5 . . ?
H14B C14 H14C 109.5 . . ?
C15 C14 H14A 109.5 . . ?
C15 C14 H14B 109.5 . . ?
C15 C14 H14C 109.5 . . ?
N5 C15 C14 122.1(3) . . ?
N5 C15 C16 109.5(3) . . ?
C16 C15 C14 128.4(3) . . ?
C15 C16 H16 126.8 . . ?
C17 C16 C15 106.3(3) . . ?
C17 C16 H16 126.8 . . ?
N6 C17 C16 107.8(3) . . ?
N6 C17 C18 122.7(4) . . ?
C16 C17 C18 129.4(3) . . ?
C17 C18 H18A 109.5 . . ?
C17 C18 H18B 109.5 . . ?
C17 C18 H18C 109.5 . . ?
H18A C18 H18B 109.5 . . ?
H18A C18 H18C 109.5 . . ?
H18B C18 H18C 109.5 . . ?
C21 C20 P1 118.7(3) . . ?
C21 C20 C25 118.8(3) . . ?
C25 C20 P1 122.4(3) . . ?
C20 C21 H21 119.6 . . ?
C20 C21 C22 120.8(3) . . ?
C22 C21 H21 119.6 . . ?
C21 C22 H22 120.0 . . ?
C23 C22 C21 120.0(3) . . ?
C23 C22 H22 120.0 . . ?
C22 C23 H23 120.0 . . ?
C22 C23 C24 120.0(3) . . ?
C24 C23 H23 120.0 . . ?
C23 C24 H24 120.0 . . ?
C23 C24 C25 119.9(4) . . ?
C25 C24 H24 120.0 . . ?
C20 C25 H25 119.8 . . ?
C24 C25 C20 120.4(4) . . ?
C24 C25 H25 119.8 . . ?
C31 C30 P1 118.4(3) . . ?
C35 C30 P1 121.5(3) . . ?
C35 C30 C31 120.1(3) . . ?
C30 C31 H31 120.3 . . ?
C32 C31 C30 119.3(4) . . ?
C32 C31 H31 120.3 . . ?
C31 C32 H32 119.6 . . ?
C33 C32 C31 120.8(4) . . ?
C33 C32 H32 119.6 . . ?
C32 C33 H33 120.0 . . ?
C32 C33 C34 120.0(4) . . ?
C34 C33 H33 120.0 . . ?
C33 C34 H34 120.0 . . ?
C33 C34 C35 120.0(4) . . ?
C35 C34 H34 120.0 . . ?
C30 C35 C34 119.8(4) . . ?
C30 C35 H35 120.1 . . ?
C34 C35 H35 120.1 . . ?
C41 C40 P1 123.1(3) . . ?
C45 C40 P1 117.9(3) . . ?
C45 C40 C41 118.9(3) . . ?
C40 C41 H41 120.0 . . ?
C42 C41 C40 119.9(3) . . ?
C42 C41 H41 120.0 . . ?
C41 C42 H42 119.6 . . ?
C43 C42 C41 120.8(3) . . ?
C43 C42 H42 119.6 . . ?
C42 C43 H43 120.1 . . ?
C42 C43 C44 119.7(4) . . ?
C44 C43 H43 120.1 . . ?
C43 C44 H44 119.9 . . ?
C43 C44 C45 120.3(4) . . ?
C45 C44 H44 119.9 . . ?
C40 C45 C44 120.4(3) . . ?
C40 C45 H45 119.8 . . ?
C44 C45 H45 119.8 . . ?
S2 C50 S1 112.10(18) . . ?
N7 C50 S1 124.3(3) . . ?
N7 C50 S2 123.6(3) . . ?
N7 C51 H51A 109.2 . . ?
N7 C51 H51B 109.2 . . ?
N7 C51 C52 112.0(3) . . ?
H51A C51 H51B 107.9 . . ?
C52 C51 H51A 109.2 . . ?
C52 C51 H51B 109.2 . . ?
C51 C52 H52A 109.5 . . ?
C51 C52 H52B 109.5 . . ?
C51 C52 H52C 109.5 . . ?
H52A C52 H52B 109.5 . . ?
H52A C52 H52C 109.5 . . ?
H52B C52 H52C 109.5 . . ?
N7 C53 H53A 109.3 . . ?
N7 C53 H53B 109.3 . . ?
N7 C53 C54 111.4(3) . . ?
H53A C53 H53B 108.0 . . ?
C54 C53 H53A 109.3 . . ?
C54 C53 H53B 109.3 . . ?
C53 C54 H54A 109.5 . . ?
C53 C54 H54B 109.5 . . ?
C53 C54 H54C 109.5 . . ?
H54A C54 H54B 109.5 . . ?
H54A C54 H54C 109.5 . . ?
H54B C54 H54C 109.5 . . ?
N2 B1 H1 108(2) . . ?
N4 B1 N2 109.0(3) . . ?
N4 B1 H1 108(2) . . ?
N6 B1 N2 110.3(3) . . ?
N6 B1 N4 108.5(3) . . ?
N6 B1 H1 113(2) . . ?

loop_
_geom_bond_atom_site_label_1
_geom_bond_atom_site_label_2
_geom_bond_distance
_geom_bond_site_symmetry_2
_geom_bond_publ_flag
Pt1 S1 2.4166(8) . ?
Pt1 S2 2.3452(7) . ?
Pt1 P1 2.2618(7) . ?
Pt1 C1 1.948(3) . ?
W1 N1 2.312(3) . ?
W1 N3 2.234(3) . ?
W1 N5 2.233(3) . ?
W1 C1 1.843(3) . ?
W1 C2 1.979(4) . ?
W1 C3 1.975(3) . ?
S1 C50 1.734(3) . ?
S2 C50 1.723(3) . ?
P1 C20 1.826(3) . ?
P1 C30 1.822(3) . ?
P1 C40 1.819(4) . ?
O1 C2 1.156(5) . ?
O2 C3 1.153(5) . ?
N1 N2 1.364(4) . ?
N1 C5 1.340(4) . ?
N2 C7 1.348(4) . ?
N2 B1 1.554(4) . ?
N3 N4 1.374(4) . ?
N3 C10 1.344(5) . ?
N4 C12 1.348(5) . ?
N4 B1 1.538(5) . ?
N5 N6 1.377(4) . ?
N5 C15 1.338(5) . ?
N6 C17 1.355(4) . ?
N6 B1 1.527(5) . ?
N7 C50 1.313(4) . ?
N7 C51 1.470(4) . ?
N7 C53 1.484(4) . ?
C4 H4A 0.9600 . ?
C4 H4B 0.9600 . ?
C4 H4C 0.9600 . ?
C4 C5 1.495(4) . ?
C5 C6 1.409(5) . ?
C6 H6 0.9300 . ?
C6 C7 1.382(5) . ?
C7 C8 1.494(4) . ?
C8 H8A 0.9600 . ?
C8 H8B 0.9600 . ?
C8 H8C 0.9600 . ?
C9 H9A 0.9600 . ?
C9 H9B 0.9600 . ?
C9 H9C 0.9600 . ?
C9 C10 1.489(5) . ?
C10 C11 1.393(5) . ?
C11 H11 0.9300 . ?
C11 C12 1.375(6) . ?
C12 C13 1.493(5) . ?
C13 H13A 0.9600 . ?
C13 H13B 0.9600 . ?
C13 H13C 0.9600 . ?
C14 H14A 0.9600 . ?
C14 H14B 0.9600 . ?
C14 H14C 0.9600 . ?
C14 C15 1.483(5) . ?
C15 C16 1.392(5) . ?
C16 H16 0.9300 . ?
C16 C17 1.378(6) . ?
C17 C18 1.494(5) . ?
C18 H18A 0.9600 . ?
C18 H18B 0.9600 . ?
C18 H18C 0.9600 . ?
C20 C21 1.387(5) . ?
C20 C25 1.394(5) . ?
C21 H21 0.9300 . ?
C21 C22 1.389(5) . ?
C22 H22 0.9300 . ?
C22 C23 1.380(6) . ?
C23 H23 0.9300 . ?
C23 C24 1.386(6) . ?
C24 H24 0.9300 . ?
C24 C25 1.392(5) . ?
C25 H25 0.9300 . ?
C30 C31 1.397(6) . ?
C30 C35 1.393(5) . ?
C31 H31 0.9300 . ?
C31 C32 1.395(5) . ?
C32 H32 0.9300 . ?
C32 C33 1.378(7) . ?
C33 H33 0.9300 . ?
C33 C34 1.390(7) . ?
C34 H34 0.9300 . ?
C34 C35 1.397(5) . ?
C35 H35 0.9300 . ?
C40 C41 1.399(4) . ?
C40 C45 1.386(5) . ?
C41 H41 0.9300 . ?
C41 C42 1.392(6) . ?
C42 H42 0.9300 . ?
C42 C43 1.373(6) . ?
C43 H43 0.9300 . ?
C43 C44 1.380(6) . ?
C44 H44 0.9300 . ?
C44 C45 1.397(6) . ?
C45 H45 0.9300 . ?
C51 H51A 0.9700 . ?
C51 H51B 0.9700 . ?
C51 C52 1.516(6) . ?
C52 H52A 0.9600 . ?
C52 H52B 0.9600 . ?
C52 H52C 0.9600 . ?
C53 H53A 0.9700 . ?
C53 H53B 0.9700 . ?
C53 C54 1.518(5) . ?
C54 H54A 0.9600 . ?
C54 H54B 0.9600 . ?
C54 H54C 0.9600 . ?
B1 H1 1.17(4) . ?

loop_
_geom_torsion_atom_site_label_1
_geom_torsion_atom_site_label_2
_geom_torsion_atom_site_label_3
_geom_torsion_atom_site_label_4
_geom_torsion
_geom_torsion_site_symmetry_1
_geom_torsion_site_symmetry_2
_geom_torsion_site_symmetry_3
_geom_torsion_site_symmetry_4
_geom_torsion_publ_flag
Pt1 S1 C50 S2 3.01(17) . . . . ?
Pt1 S1 C50 N7 -177.1(3) . . . . ?
Pt1 S2 C50 S1 -3.09(18) . . . . ?
Pt1 S2 C50 N7 177.1(3) . . . . ?
Pt1 P1 C20 C21 50.8(3) . . . . ?
Pt1 P1 C20 C25 -132.7(3) . . . . ?
Pt1 P1 C30 C31 51.0(3) . . . . ?
Pt1 P1 C30 C35 -131.7(2) . . . . ?
Pt1 P1 C40 C41 -147.1(3) . . . . ?
Pt1 P1 C40 C45 31.0(3) . . . . ?
W1 N1 N2 C7 170.4(2) . . . . ?
W1 N1 N2 B1 -7.9(4) . . . . ?
W1 N1 C5 C4 12.2(6) . . . . ?
W1 N1 C5 C6 -169.1(2) . . . . ?
W1 N3 N4 C12 173.2(2) . . . . ?
W1 N3 N4 B1 -8.8(4) . . . . ?
W1 N3 C10 C9 8.1(5) . . . . ?
W1 N3 C10 C11 -172.4(2) . . . . ?
W1 N5 N6 C17 -174.6(2) . . . . ?
W1 N5 N6 B1 5.2(4) . . . . ?
W1 N5 C15 C14 -5.6(5) . . . . ?
W1 N5 C15 C16 173.9(2) . . . . ?
P1 C20 C21 C22 176.2(3) . . . . ?
P1 C20 C25 C24 -176.1(4) . . . . ?
P1 C30 C31 C32 176.4(3) . . . . ?
P1 C30 C35 C34 -176.6(3) . . . . ?
P1 C40 C41 C42 178.3(3) . . . . ?
P1 C40 C45 C44 -178.8(4) . . . . ?
N1 N2 C7 C6 1.1(4) . . . . ?
N1 N2 C7 C8 -176.6(3) . . . . ?
N1 N2 B1 N4 65.0(4) . . . . ?
N1 N2 B1 N6 -53.9(4) . . . . ?
N1 C5 C6 C7 -0.7(4) . . . . ?
N2 N1 C5 C4 -177.5(3) . . . . ?
N2 N1 C5 C6 1.3(4) . . . . ?
N3 W1 C1 Pt1 -95.2(9) . . . . ?
N3 N4 C12 C11 0.3(4) . . . . ?
N3 N4 C12 C13 -178.8(3) . . . . ?
N3 N4 B1 N2 -55.5(4) . . . . ?
N3 N4 B1 N6 64.6(3) . . . . ?
N3 C10 C11 C12 -0.3(4) . . . . ?
N4 N3 C10 C9 -179.0(3) . . . . ?
N4 N3 C10 C11 0.5(4) . . . . ?
N5 W1 C1 Pt1 179.3(8) . . . . ?
N5 N6 C17 C16 -0.6(4) . . . . ?
N5 N6 C17 C18 175.6(3) . . . . ?
N5 N6 B1 N2 56.6(4) . . . . ?
N5 N6 B1 N4 -62.7(4) . . . . ?
N5 C15 C16 C17 0.7(4) . . . . ?
N6 N5 C15 C14 179.5(3) . . . . ?
N6 N5 C15 C16 -1.1(4) . . . . ?
C2 W1 C1 Pt1 83.6(9) . . . . ?
C3 W1 C1 Pt1 -1.3(9) . . . . ?
C4 C5 C6 C7 178.0(4) . . . . ?
C5 N1 N2 C7 -1.5(4) . . . . ?
C5 N1 N2 B1 -179.8(3) . . . . ?
C5 C6 C7 N2 -0.2(4) . . . . ?
C5 C6 C7 C8 177.2(4) . . . . ?
C7 N2 B1 N4 -112.9(4) . . . . ?
C7 N2 B1 N6 128.1(4) . . . . ?
C9 C10 C11 C12 179.1(4) . . . . ?
C10 N3 N4 C12 -0.5(4) . . . . ?
C10 N3 N4 B1 177.5(3) . . . . ?
C10 C11 C12 N4 0.0(4) . . . . ?
C10 C11 C12 C13 179.0(4) . . . . ?
C12 N4 B1 N2 122.0(4) . . . . ?
C12 N4 B1 N6 -117.9(4) . . . . ?
C14 C15 C16 C17 -179.8(3) . . . . ?
C15 N5 N6 C17 1.0(4) . . . . ?
C15 N5 N6 B1 -179.1(3) . . . . ?
C15 C16 C17 N6 -0.1(4) . . . . ?
C15 C16 C17 C18 -176.0(4) . . . . ?
C17 N6 B1 N2 -123.6(3) . . . . ?
C17 N6 B1 N4 117.2(4) . . . . ?
C20 P1 C30 C31 -83.8(3) . . . . ?
C20 P1 C30 C35 93.4(3) . . . . ?
C20 P1 C40 C41 -16.0(3) . . . . ?
C20 P1 C40 C45 162.2(3) . . . . ?
C20 C21 C22 C23 0.3(7) . . . . ?
C21 C20 C25 C24 0.4(7) . . . . ?
C21 C22 C23 C24 -0.1(8) . . . . ?
C22 C23 C24 C25 0.1(9) . . . . ?
C23 C24 C25 C20 -0.2(9) . . . . ?
C25 C20 C21 C22 -0.4(6) . . . . ?
C30 P1 C20 C21 -179.4(3) . . . . ?
C30 P1 C20 C25 -2.9(4) . . . . ?
C30 P1 C40 C41 91.7(3) . . . . ?
C30 P1 C40 C45 -90.2(3) . . . . ?
C30 C31 C32 C33 0.9(5) . . . . ?
C31 C30 C35 C34 0.6(5) . . . . ?
C31 C32 C33 C34 -0.6(6) . . . . ?
C32 C33 C34 C35 0.3(6) . . . . ?
C33 C34 C35 C30 -0.3(5) . . . . ?
C35 C30 C31 C32 -0.9(5) . . . . ?
C40 P1 C20 C21 -70.9(3) . . . . ?
C40 P1 C20 C25 105.7(4) . . . . ?
C40 P1 C30 C31 167.8(3) . . . . ?
C40 P1 C30 C35 -14.9(3) . . . . ?
C40 C41 C42 C43 0.3(6) . . . . ?
C41 C40 C45 C44 -0.6(6) . . . . ?
C41 C42 C43 C44 -0.4(6) . . . . ?
C42 C43 C44 C45 0.0(7) . . . . ?
C43 C44 C45 C40 0.5(7) . . . . ?
C45 C40 C41 C42 0.2(5) . . . . ?
C50 N7 C51 C52 96.8(4) . . . . ?
C50 N7 C53 C54 84.2(4) . . . . ?
C51 N7 C50 S1 -3.9(5) . . . . ?
C51 N7 C50 S2 175.9(3) . . . . ?
C51 N7 C53 C54 -93.9(4) . . . . ?
C53 N7 C50 S1 178.0(3) . . . . ?
C53 N7 C50 S2 -2.1(5) . . . . ?
C53 N7 C51 C52 -85.1(4) . . . . ?
B1 N2 C7 C6 179.1(3) . . . . ?
B1 N2 C7 C8 1.5(6) . . . . ?
B1 N4 C12 C11 -177.3(3) . . . . ?
B1 N4 C12 C13 3.6(6) . . . . ?
B1 N6 C17 C16 179.6(3) . . . . ?
B1 N6 C17 C18 -4.2(6) . . . . ?

loop_
_exptl_oxdiff_crystal_face_indexfrac_h
_exptl_oxdiff_crystal_face_indexfrac_k
_exptl_oxdiff_crystal_face_indexfrac_l
_exptl_oxdiff_crystal_face_x
_exptl_oxdiff_crystal_face_y
_exptl_oxdiff_crystal_face_z
0.0537 4.8359 -5.9067 0.0299 0.2139 -0.9764
-0.3870 -4.9158 5.8538 -0.0246 -0.1736 0.9845
-8.0408 -1.8858 -1.3258 0.1269 0.9741 0.1872
8.0397 2.2500 0.8786 -0.1246 -0.9573 -0.2608
-1.0792 -8.0061 -4.6576 -0.8833 0.3111 0.3506
1.7804 5.2073 -5.4698 0.0092 -0.0011 -1.0000
-1.5823 -3.2007 7.2082 0.2502 -0.0904 0.9640
0.5042 6.6689 6.9931 0.9429 -0.3329 -0.0092
-0.5042 -6.6689 -6.9931 -0.9429 0.3329 0.0092
